data_2227262
loop_
_publ_author_name
'Jiang, Hai-Ming'
'Ng, Seik Weng'

_publ_section_title
;
 \m-Cyanido-1:2\k^2^<i>N</i>:<i>C</i>-tricyanido-2\k^3^<i>C</i>-(<i>rac</i>-5,5,7,12,12,14-hexamethyl-1,4,8,11-tetraazacyclotetradecane-1\k^4^<i>N</i>,<i>N</i>',<i>N</i>'',<i>N</i>''')dinickel(II)
 <i>N</i>,<i>N</i>-dimethylformamide monosolvate hemihydrate
;
_journal_coeditor_code BT5382
_journal_issue 11
_journal_name_full 'Acta Crystallographica Section E'
_journal_page_first m1467
_journal_paper_doi 10.1107/S1600536810042625
_journal_volume 66
_journal_year 2010
_chemical_formula_iupac '[Ni2 (C N)4 (C16 H36 N4)], C3 H7 N O, 0.5H2 O'
_chemical_formula_moiety 'C20 H36 N8 Ni2, C3 H7 N O, 0.5H2 O'
_chemical_formula_sum 'C23 H44 N9 Ni2 O1.5'
_chemical_formula_weight 588.09
_chemical_name_systematic
;
\m-Cyanido-1:2\k^2^<i>N</i>:<i>C</i>-tricyanido-2\k^3^<i>C</i>-(<i>rac</i>-
5,5,7,12,12,14-hexamethyl-1,4,8,11-tetraazacyclotetradecane-
1\k^4^<i>N</i>,<i>N</i>',<i>N</i>'',<i>N</i>''')dinickel(II)
<i>N</i>,<i>N</i>-dimethylformamide monosolvate hemihydrate
;
_space_group_IT_number 14
_symmetry_cell_setting monoclinic
_symmetry_space_group_name_Hall '-P 2yn'
_symmetry_space_group_name_H-M 'P 1 21/n 1'
_atom_sites_solution_hydrogens geom
_atom_sites_solution_primary direct
_atom_sites_solution_secondary difmap
_audit_creation_method SHELXL-97
_cell_angle_alpha 90.00
_cell_angle_beta 91.4680(10)
_cell_angle_gamma 90.00
_cell_formula_units_Z 4
_cell_length_a 10.0122(5)
_cell_length_b 10.2109(5)
_cell_length_c 28.3246(15)
_cell_measurement_reflns_used 5065
_cell_measurement_temperature 173(2)
_cell_measurement_theta_max 26.8
_cell_measurement_theta_min 2.5
_cell_volume 2894.8(3)
_computing_cell_refinement 'SAINT (Bruker, 2003)'
_computing_data_collection 'SMART (Bruker, 2003)'
_computing_data_reduction 'SAINT (Bruker, 2003)'
_computing_molecular_graphics 'X-SEED (Barbour, 2001)'
_computing_publication_material 'publCIF (Westrip, 2010)'
_computing_structure_refinement 'SHELXL97 (Sheldrick, 2008)'
_computing_structure_solution 'SHELXS97 (Sheldrick, 2008)'
_diffrn_ambient_temperature 173(2)
_diffrn_measured_fraction_theta_full 0.977
_diffrn_measured_fraction_theta_max 0.977
_diffrn_measurement_device_type 'Bruker SMART APEX'
_diffrn_measurement_method '\f and \w'
_diffrn_radiation_monochromator graphite
_diffrn_radiation_source 'fine-focus sealed tube'
_diffrn_radiation_type MoK\a
_diffrn_radiation_wavelength 0.71073
_diffrn_reflns_av_R_equivalents 0.0351
_diffrn_reflns_av_sigmaI/netI 0.0522
_diffrn_reflns_limit_h_max 11
_diffrn_reflns_limit_h_min -12
_diffrn_reflns_limit_k_max 12
_diffrn_reflns_limit_k_min -13
_diffrn_reflns_limit_l_max 36
_diffrn_reflns_limit_l_min -30
_diffrn_reflns_number 14236
_diffrn_reflns_theta_full 27.02
_diffrn_reflns_theta_max 27.02
_diffrn_reflns_theta_min 2.14
_diffrn_standards_decay_% 0
_diffrn_standards_interval_count 0
_diffrn_standards_interval_time 0
_diffrn_standards_number 0
_exptl_absorpt_coefficient_mu 1.334
_exptl_absorpt_correction_T_max 0.8249
_exptl_absorpt_correction_T_min 0.6174
_exptl_absorpt_correction_type multi-scan
_exptl_absorpt_process_details '(SADABS; Sheldrick, 1996)'
_exptl_crystal_colour Blue
_exptl_crystal_density_diffrn 1.349
_exptl_crystal_density_method 'not measured'
_exptl_crystal_description Prim
_exptl_crystal_F_000 1252
_exptl_crystal_size_max 0.40
_exptl_crystal_size_mid 0.35
_exptl_crystal_size_min 0.15
_refine_diff_density_max 0.554
_refine_diff_density_min -0.391
_refine_ls_extinction_method none
_refine_ls_goodness_of_fit_ref 1.032
_refine_ls_hydrogen_treatment mixed
_refine_ls_matrix_type full
_refine_ls_number_parameters 393
_refine_ls_number_reflns 6181
_refine_ls_number_restraints 76
_refine_ls_restrained_S_all 1.041
_refine_ls_R_factor_all 0.0705
_refine_ls_R_factor_gt 0.0421
_refine_ls_shift/su_max 0.001
_refine_ls_shift/su_mean 0.001
_refine_ls_structure_factor_coef Fsqd
_refine_ls_weighting_details 'calc w=1/[\s^2^(Fo^2^)+(0.0666P)^2^+0.7079P] where P=(Fo^2^+2Fc^2^)/3'
_refine_ls_weighting_scheme calc
_refine_ls_wR_factor_gt 0.1066
_refine_ls_wR_factor_ref 0.1213
_reflns_number_gt 4435
_reflns_number_total 6181
_reflns_threshold_expression I>2\s(I)
_cod_data_source_file bt5382.cif
_cod_data_source_block I
_cod_original_sg_symbol_H-M 'P 21/n'
_cod_original_formula_sum 'C23 H44 N9 Ni2 O1.50'
_cod_database_code 2227262
_cod_database_fobs_code 2227262

loop_
_symmetry_equiv_pos_as_xyz
'x, y, z'
'-x+1/2, y+1/2, -z+1/2'
'-x, -y, -z'
'x-1/2, -y-1/2, z-1/2'

loop_
_atom_site_type_symbol
_atom_site_label
_atom_site_fract_x
_atom_site_fract_y
_atom_site_fract_z
_atom_site_U_iso_or_equiv
_atom_site_adp_type
_atom_site_calc_flag
_atom_site_refinement_flags
_atom_site_occupancy
_atom_site_disorder_assembly
_atom_site_disorder_group
Ni Ni1 0.40876(4) 0.41556(4) 0.163713(13) 0.02095(12) Uani d . 1 . .
Ni Ni2 0.41778(4) 0.28354(4) 0.332984(14) 0.02452(13) Uani d . 1 . .
O O1W 0.5942(8) -0.0422(7) 0.4816(2) 0.076(2) Uani d P 0.50 . .
H H11 0.5490 0.0200 0.4702 0.115 Uiso d PR 0.50 A 1
H H12 0.5602 -0.0657 0.5071 0.115 Uiso d PR 0.50 A 1
N N1 0.2327(3) 0.3662(3) 0.12200(10) 0.0284(6) Uani d D 1 . .
H H1 0.177(3) 0.429(3) 0.1287(12) 0.034 Uiso d D 1 . .
N N2 0.4790(3) 0.4921(3) 0.09926(10) 0.0282(6) Uani d D 1 . .
H H2 0.532(3) 0.433(3) 0.0872(11) 0.034 Uiso d D 1 . .
N N3 0.6097(3) 0.4408(3) 0.19194(9) 0.0261(6) Uani d D 1 . .
H H3 0.599(3) 0.435(3) 0.2224(4) 0.031 Uiso d D 1 . .
N N4 0.4697(3) 0.2182(3) 0.15349(11) 0.0285(6) Uani d D 1 . .
H H4 0.491(4) 0.213(4) 0.1236(5) 0.034 Uiso d D 1 . .
N N5 0.3642(3) 0.3681(3) 0.23283(10) 0.0310(6) Uani d . 1 . .
N N6 0.1889(3) 0.0938(3) 0.32576(10) 0.0289(6) Uani d . 1 . .
N N7 0.4806(4) 0.1648(5) 0.42804(14) 0.0729(13) Uani d . 1 . .
N N8 0.6614(4) 0.4584(4) 0.33648(15) 0.0586(10) Uani d . 1 . .
C C1 0.2720(4) 0.3856(4) 0.07273(12) 0.0358(8) Uani d . 1 . .
H H1A 0.1911 0.3951 0.0522 0.043 Uiso calc R 1 . .
H H1B 0.3221 0.3080 0.0619 0.043 Uiso calc R 1 . .
C C2 0.3578(3) 0.5057(4) 0.06859(12) 0.0335(8) Uani d . 1 . .
H H2A 0.3839 0.5174 0.0354 0.040 Uiso calc R 1 . .
H H2B 0.3067 0.5840 0.0781 0.040 Uiso calc R 1 . .
C C3 0.5572(4) 0.6160(4) 0.10311(13) 0.0360(8) Uani d . 1 . .
H H3A 0.5026 0.6822 0.1201 0.043 Uiso calc R 1 . .
C C4 0.5928(5) 0.6725(5) 0.05472(15) 0.0663(15) Uani d . 1 . .
H H4A 0.5106 0.6910 0.0364 0.100 Uiso calc R 1 . .
H H4B 0.6468 0.6089 0.0377 0.100 Uiso calc R 1 . .
H H4C 0.6437 0.7538 0.0592 0.100 Uiso calc R 1 . .
C C5 0.6883(4) 0.5960(4) 0.13084(12) 0.0341(8) Uani d . 1 . .
H H5A 0.7422 0.6765 0.1273 0.041 Uiso calc R 1 . .
H H5B 0.7373 0.5242 0.1154 0.041 Uiso calc R 1 . .
C C6 0.6846(3) 0.5644(3) 0.18365(12) 0.0288(7) Uani d . 1 . .
C C7 0.6187(4) 0.6735(3) 0.21114(13) 0.0370(8) Uani d . 1 . .
H H7A 0.5250 0.6817 0.2007 0.056 Uiso calc R 1 . .
H H7B 0.6653 0.7562 0.2055 0.056 Uiso calc R 1 . .
H H7C 0.6234 0.6530 0.2449 0.056 Uiso calc R 1 . .
C C8 0.8294(4) 0.5519(4) 0.20212(14) 0.0418(9) Uani d . 1 . .
H H8A 0.8302 0.5166 0.2343 0.063 Uiso calc R 1 . .
H H8B 0.8718 0.6384 0.2023 0.063 Uiso calc R 1 . .
H H8C 0.8785 0.4928 0.1816 0.063 Uiso calc R 1 . .
C C9 0.6805(3) 0.3219(3) 0.17783(14) 0.0347(8) Uani d . 1 . .
H H9A 0.7628 0.3116 0.1976 0.042 Uiso calc R 1 . .
H H9B 0.7068 0.3298 0.1445 0.042 Uiso calc R 1 . .
C C10 0.5924(4) 0.2031(3) 0.18337(14) 0.0366(9) Uani d . 1 . .
H H10A 0.6413 0.1234 0.1739 0.044 Uiso calc R 1 . .
H H10B 0.5682 0.1933 0.2169 0.044 Uiso calc R 1 . .
C C11 0.3705(4) 0.1138(3) 0.16224(14) 0.0356(8) Uani d . 1 . .
H H11A 0.3366 0.1257 0.1949 0.043 Uiso calc R 1 . .
C C12 0.4307(4) -0.0238(4) 0.15890(18) 0.0563(12) Uani d . 1 . .
H H12A 0.5060 -0.0319 0.1815 0.084 Uiso calc R 1 . .
H H12B 0.4622 -0.0385 0.1268 0.084 Uiso calc R 1 . .
H H12C 0.3625 -0.0891 0.1662 0.084 Uiso calc R 1 . .
C C13 0.2526(4) 0.1236(3) 0.12764(13) 0.0359(8) Uani d . 1 . .
H H13A 0.1985 0.0431 0.1311 0.043 Uiso calc R 1 . .
H H13B 0.2884 0.1224 0.0954 0.043 Uiso calc R 1 . .
C C14 0.1569(3) 0.2413(3) 0.13060(13) 0.0322(8) Uani d . 1 . .
C C15 0.0965(4) 0.2505(4) 0.17929(14) 0.0407(9) Uani d . 1 . .
H H15A 0.0348 0.3249 0.1801 0.061 Uiso calc R 1 . .
H H15B 0.1679 0.2629 0.2032 0.061 Uiso calc R 1 . .
H H15C 0.0479 0.1695 0.1860 0.061 Uiso calc R 1 . .
C C16 0.0434(4) 0.2243(4) 0.09397(15) 0.0504(11) Uani d . 1 . .
H H16A -0.0098 0.3048 0.0922 0.076 Uiso calc R 1 . .
H H16B -0.0137 0.1511 0.1032 0.076 Uiso calc R 1 . .
H H16C 0.0809 0.2060 0.0630 0.076 Uiso calc R 1 . .
C C17 0.3803(3) 0.3420(3) 0.27219(12) 0.0266(7) Uani d . 1 . .
C C18 0.2738(3) 0.1684(3) 0.32772(11) 0.0253(7) Uani d . 1 . .
C C19 0.4574(4) 0.2135(4) 0.39238(14) 0.0441(10) Uani d . 1 . .
C C20 0.5677(4) 0.3942(4) 0.33603(13) 0.0354(8) Uani d . 1 . .
O O1 0.5992(7) 0.2131(7) 0.0620(3) 0.064(2) Uani d PDU 0.620(6) B 1
N N9 0.7506(6) 0.0709(6) 0.0306(2) 0.063(2) Uani d PDU 0.620(6) B 1
C C21 0.6732(6) 0.1167(7) 0.0637(2) 0.058(2) Uani d PDU 0.620(6) B 1
H H21 0.6746 0.0693 0.0926 0.070 Uiso calc PR 0.620(6) B 1
C C22 0.7521(12) 0.1403(11) -0.0141(3) 0.100(4) Uani d PDU 0.620(6) B 1
H H22A 0.6744 0.1984 -0.0166 0.150 Uiso calc PR 0.620(6) B 1
H H22B 0.7489 0.0770 -0.0401 0.150 Uiso calc PR 0.620(6) B 1
H H22C 0.8341 0.1923 -0.0157 0.150 Uiso calc PR 0.620(6) B 1
C C23 0.8352(7) -0.0424(7) 0.0360(3) 0.064(2) Uani d PDU 0.620(6) B 1
H H23A 0.8188 -0.0843 0.0664 0.095 Uiso calc PR 0.620(6) B 1
H H23B 0.9290 -0.0156 0.0348 0.095 Uiso calc PR 0.620(6) B 1
H H23C 0.8152 -0.1046 0.0104 0.095 Uiso calc PR 0.620(6) B 1
O O1' 0.5863(12) 0.2654(13) 0.0530(4) 0.063(4) Uani d PDU 0.380(6) B 2
N N9' 0.7086(10) 0.1118(10) 0.0163(2) 0.053(3) Uani d PDU 0.380(6) B 2
C C21' 0.6906(10) 0.2298(11) 0.0351(3) 0.044(3) Uani d PDU 0.380(6) B 2
H H21B 0.7628 0.2902 0.0346 0.053 Uiso calc PR 0.380(6) B 2
C C22' 0.6064(16) 0.0150(16) 0.0151(7) 0.120(7) Uani d PDU 0.380(6) B 2
H H22D 0.5189 0.0578 0.0126 0.180 Uiso calc PR 0.380(6) B 2
H H22E 0.6118 -0.0371 0.0442 0.180 Uiso calc PR 0.380(6) B 2
H H22F 0.6182 -0.0423 -0.0122 0.180 Uiso calc PR 0.380(6) B 2
C C23' 0.8349(13) 0.0747(18) -0.0046(5) 0.095(6) Uani d PDU 0.380(6) B 2
H H23D 0.9048 0.1366 0.0055 0.142 Uiso calc PR 0.380(6) B 2
H H23E 0.8250 0.0763 -0.0391 0.142 Uiso calc PR 0.380(6) B 2
H H23F 0.8598 -0.0138 0.0058 0.142 Uiso calc PR 0.380(6) B 2

loop_
_atom_site_aniso_label
_atom_site_aniso_U_11
_atom_site_aniso_U_22
_atom_site_aniso_U_33
_atom_site_aniso_U_12
_atom_site_aniso_U_13
_atom_site_aniso_U_23
Ni1 0.0237(2) 0.0160(2) 0.0233(2) 0.00309(15) 0.00128(15) 0.00060(16)
Ni2 0.0249(2) 0.0212(2) 0.0276(2) -0.00409(16) 0.00209(17) 0.00290(17)
O1W 0.118(6) 0.062(4) 0.048(4) 0.007(4) -0.008(4) 0.012(3)
N1 0.0267(15) 0.0263(15) 0.0323(15) 0.0035(11) -0.0017(12) -0.0028(12)
N2 0.0302(16) 0.0263(15) 0.0281(15) 0.0010(12) 0.0012(12) 0.0024(12)
N3 0.0300(15) 0.0219(14) 0.0262(14) 0.0001(11) -0.0007(12) 0.0023(12)
N4 0.0296(15) 0.0164(14) 0.0395(16) 0.0021(11) 0.0032(13) 0.0003(12)
N5 0.0344(16) 0.0250(15) 0.0338(17) -0.0053(12) 0.0064(13) 0.0025(13)
N6 0.0306(16) 0.0225(15) 0.0336(16) -0.0002(12) 0.0029(12) 0.0012(12)
N7 0.054(3) 0.112(4) 0.053(2) -0.006(2) -0.0085(19) 0.040(3)
N8 0.041(2) 0.044(2) 0.091(3) -0.0159(17) 0.0035(19) 0.000(2)
C1 0.040(2) 0.040(2) 0.0273(18) -0.0005(16) -0.0068(15) -0.0015(16)
C2 0.038(2) 0.040(2) 0.0219(17) 0.0006(16) -0.0022(15) 0.0066(15)
C3 0.042(2) 0.031(2) 0.0351(19) -0.0068(16) 0.0025(16) 0.0113(16)
C4 0.074(3) 0.078(4) 0.046(3) -0.032(3) -0.007(2) 0.031(3)
C5 0.036(2) 0.0317(19) 0.0353(19) -0.0061(15) 0.0055(15) 0.0002(16)
C6 0.0314(19) 0.0251(18) 0.0297(18) -0.0053(14) -0.0007(14) 0.0002(14)
C7 0.041(2) 0.0260(18) 0.044(2) -0.0066(16) 0.0026(17) -0.0060(16)
C8 0.036(2) 0.041(2) 0.048(2) -0.0102(17) -0.0057(17) -0.0059(18)
C9 0.0248(18) 0.0279(19) 0.051(2) 0.0058(14) -0.0082(16) -0.0004(16)
C10 0.038(2) 0.0198(18) 0.052(2) 0.0080(14) -0.0071(17) 0.0012(16)
C11 0.035(2) 0.0197(17) 0.052(2) 0.0012(14) 0.0032(17) -0.0002(16)
C12 0.050(3) 0.0140(19) 0.105(4) 0.0030(17) 0.004(2) 0.003(2)
C13 0.035(2) 0.0240(18) 0.049(2) -0.0072(15) 0.0056(17) -0.0084(16)
C14 0.0290(19) 0.0250(18) 0.042(2) -0.0057(14) 0.0011(15) -0.0026(15)
C15 0.0267(19) 0.042(2) 0.054(2) -0.0040(16) 0.0095(17) -0.0040(18)
C16 0.037(2) 0.054(3) 0.060(3) -0.0094(19) -0.0093(19) -0.009(2)
C17 0.0288(18) 0.0190(16) 0.0322(19) -0.0051(13) 0.0041(14) 0.0025(14)
C18 0.0289(18) 0.0194(16) 0.0277(17) -0.0032(14) 0.0011(14) 0.0053(13)
C19 0.031(2) 0.060(3) 0.042(2) -0.0073(18) -0.0011(17) 0.015(2)
C20 0.034(2) 0.0273(19) 0.045(2) -0.0002(15) 0.0024(16) 0.0038(16)
O1 0.060(4) 0.084(6) 0.049(4) 0.033(4) 0.013(3) -0.003(4)
N9 0.060(5) 0.079(5) 0.050(4) 0.013(4) 0.011(3) -0.003(4)
C21 0.057(4) 0.080(5) 0.038(4) 0.008(4) 0.008(3) -0.007(4)
C22 0.123(7) 0.097(7) 0.080(6) 0.030(6) 0.010(6) 0.015(5)
C23 0.054(4) 0.074(5) 0.064(5) -0.004(4) 0.023(4) -0.015(4)
O1' 0.068(6) 0.065(7) 0.057(6) 0.032(5) 0.002(5) -0.017(5)
N9' 0.052(6) 0.053(6) 0.056(7) 0.000(5) 0.018(5) -0.023(5)
C21' 0.047(6) 0.047(6) 0.037(5) 0.005(5) -0.002(4) -0.004(5)
C22' 0.113(10) 0.091(9) 0.156(11) -0.002(8) 0.022(8) -0.014(8)
C23' 0.084(8) 0.105(9) 0.095(9) 0.017(7) 0.008(7) -0.036(8)

loop_
_atom_type_symbol
_atom_type_description
_atom_type_scat_dispersion_real
_atom_type_scat_dispersion_imag
_atom_type_scat_source
C C 0.0033 0.0016 'International Tables Vol C Tables 4.2.6.8 and 6.1.1.4'
H H 0.0000 0.0000 'International Tables Vol C Tables 4.2.6.8 and 6.1.1.4'
N N 0.0061 0.0033 'International Tables Vol C Tables 4.2.6.8 and 6.1.1.4'
O O 0.0106 0.0060 'International Tables Vol C Tables 4.2.6.8 and 6.1.1.4'
Ni Ni 0.3393 1.1124 'International Tables Vol C Tables 4.2.6.8 and 6.1.1.4'

loop_
_geom_angle_atom_site_label_1
_geom_angle_atom_site_label_2
_geom_angle_atom_site_label_3
_geom_angle_site_symmetry_1
_geom_angle_site_symmetry_3
_geom_angle
_geom_angle_publ_flag
N5 Ni1 N6 . 2 87.47(11) ?
N5 Ni1 N2 . . 168.80(11) ?
N6 Ni1 N2 2 . 88.20(11) ?
N5 Ni1 N4 . . 88.68(11) ?
N6 Ni1 N4 2 . 168.73(11) ?
N2 Ni1 N4 . . 97.42(11) ?
N5 Ni1 N1 . . 105.64(11) ?
N6 Ni1 N1 2 . 84.45(11) ?
N2 Ni1 N1 . . 84.20(11) ?
N4 Ni1 N1 . . 86.41(11) ?
N5 Ni1 N3 . . 84.24(11) ?
N6 Ni1 N3 2 . 106.11(11) ?
N2 Ni1 N3 . . 87.05(11) ?
N4 Ni1 N3 . . 84.01(11) ?
N1 Ni1 N3 . . 166.08(10) ?
C17 Ni2 C19 . . 176.11(17) ?
C17 Ni2 C18 . . 89.49(14) ?
C19 Ni2 C18 . . 88.66(15) ?
C17 Ni2 C20 . . 89.51(15) ?
C19 Ni2 C20 . . 92.17(16) ?
C18 Ni2 C20 . . 177.02(15) ?
H11 O1W H12 . . 108.8 ?
C1 N1 C14 . . 114.5(3) ?
C1 N1 Ni1 . . 104.7(2) ?
C14 N1 Ni1 . . 121.1(2) ?
C1 N1 H1 . . 107(2) ?
C14 N1 H1 . . 105(2) ?
Ni1 N1 H1 . . 103(2) ?
C2 N2 C3 . . 112.6(3) ?
C2 N2 Ni1 . . 104.8(2) ?
C3 N2 Ni1 . . 115.8(2) ?
C2 N2 H2 . . 109(2) ?
C3 N2 H2 . . 107(2) ?
Ni1 N2 H2 . . 107(2) ?
C9 N3 C6 . . 114.2(3) ?
C9 N3 Ni1 . . 104.6(2) ?
C6 N3 Ni1 . . 120.7(2) ?
C9 N3 H3 . . 106(2) ?
C6 N3 H3 . . 107(2) ?
Ni1 N3 H3 . . 103(2) ?
C10 N4 C11 . . 112.3(3) ?
C10 N4 Ni1 . . 104.9(2) ?
C11 N4 Ni1 . . 117.6(2) ?
C10 N4 H4 . . 109(2) ?
C11 N4 H4 . . 107(2) ?
Ni1 N4 H4 . . 105(2) ?
C17 N5 Ni1 . . 159.5(3) ?
C18 N6 Ni1 . 2_545 157.5(3) ?
N1 C1 C2 . . 110.5(3) ?
N1 C1 H1A . . 109.5 ?
C2 C1 H1A . . 109.5 ?
N1 C1 H1B . . 109.5 ?
C2 C1 H1B . . 109.5 ?
H1A C1 H1B . . 108.1 ?
N2 C2 C1 . . 109.8(3) ?
N2 C2 H2A . . 109.7 ?
C1 C2 H2A . . 109.7 ?
N2 C2 H2B . . 109.7 ?
C1 C2 H2B . . 109.7 ?
H2A C2 H2B . . 108.2 ?
N2 C3 C5 . . 111.6(3) ?
N2 C3 C4 . . 112.8(3) ?
C5 C3 C4 . . 107.0(3) ?
N2 C3 H3A . . 108.5 ?
C5 C3 H3A . . 108.5 ?
C4 C3 H3A . . 108.5 ?
C3 C4 H4A . . 109.5 ?
C3 C4 H4B . . 109.5 ?
H4A C4 H4B . . 109.5 ?
C3 C4 H4C . . 109.5 ?
H4A C4 H4C . . 109.5 ?
H4B C4 H4C . . 109.5 ?
C3 C5 C6 . . 119.3(3) ?
C3 C5 H5A . . 107.5 ?
C6 C5 H5A . . 107.5 ?
C3 C5 H5B . . 107.5 ?
C6 C5 H5B . . 107.5 ?
H5A C5 H5B . . 107.0 ?
N3 C6 C7 . . 108.3(3) ?
N3 C6 C5 . . 110.9(3) ?
C7 C6 C5 . . 111.6(3) ?
N3 C6 C8 . . 110.6(3) ?
C7 C6 C8 . . 107.8(3) ?
C5 C6 C8 . . 107.7(3) ?
C6 C7 H7A . . 109.5 ?
C6 C7 H7B . . 109.5 ?
H7A C7 H7B . . 109.5 ?
C6 C7 H7C . . 109.5 ?
H7A C7 H7C . . 109.5 ?
H7B C7 H7C . . 109.5 ?
C6 C8 H8A . . 109.5 ?
C6 C8 H8B . . 109.5 ?
H8A C8 H8B . . 109.5 ?
C6 C8 H8C . . 109.5 ?
H8A C8 H8C . . 109.5 ?
H8B C8 H8C . . 109.5 ?
N3 C9 C10 . . 110.4(3) ?
N3 C9 H9A . . 109.6 ?
C10 C9 H9A . . 109.6 ?
N3 C9 H9B . . 109.6 ?
C10 C9 H9B . . 109.6 ?
H9A C9 H9B . . 108.1 ?
N4 C10 C9 . . 109.5(3) ?
N4 C10 H10A . . 109.8 ?
C9 C10 H10A . . 109.8 ?
N4 C10 H10B . . 109.8 ?
C9 C10 H10B . . 109.8 ?
H10A C10 H10B . . 108.2 ?
N4 C11 C13 . . 111.0(3) ?
N4 C11 C12 . . 112.5(3) ?
C13 C11 C12 . . 108.7(3) ?
N4 C11 H11A . . 108.2 ?
C13 C11 H11A . . 108.2 ?
C12 C11 H11A . . 108.2 ?
C11 C12 H12A . . 109.5 ?
C11 C12 H12B . . 109.5 ?
H12A C12 H12B . . 109.5 ?
C11 C12 H12C . . 109.5 ?
H12A C12 H12C . . 109.5 ?
H12B C12 H12C . . 109.5 ?
C11 C13 C14 . . 119.4(3) ?
C11 C13 H13A . . 107.5 ?
C14 C13 H13A . . 107.5 ?
C11 C13 H13B . . 107.5 ?
C14 C13 H13B . . 107.5 ?
H13A C13 H13B . . 107.0 ?
N1 C14 C15 . . 107.9(3) ?
N1 C14 C16 . . 110.8(3) ?
C15 C14 C16 . . 108.4(3) ?
N1 C14 C13 . . 109.6(3) ?
C15 C14 C13 . . 111.1(3) ?
C16 C14 C13 . . 109.1(3) ?
C14 C15 H15A . . 109.5 ?
C14 C15 H15B . . 109.5 ?
H15A C15 H15B . . 109.5 ?
C14 C15 H15C . . 109.5 ?
H15A C15 H15C . . 109.5 ?
H15B C15 H15C . . 109.5 ?
C14 C16 H16A . . 109.5 ?
C14 C16 H16B . . 109.5 ?
H16A C16 H16B . . 109.5 ?
C14 C16 H16C . . 109.5 ?
H16A C16 H16C . . 109.5 ?
H16B C16 H16C . . 109.5 ?
N5 C17 Ni2 . . 173.3(3) ?
N6 C18 Ni2 . . 176.8(3) ?
N7 C19 Ni2 . . 176.8(4) ?
N8 C20 Ni2 . . 177.1(4) ?
C21 N9 C23 . . 124.4(7) ?
C21 N9 C22 . . 117.8(7) ?
C23 N9 C22 . . 117.8(7) ?
O1 C21 N9 . . 128.3(7) ?
O1 C21 H21 . . 115.8 ?
N9 C21 H21 . . 115.8 ?
C21' N9' C22' . . 122.3(11) ?
C21' N9' C23' . . 121.6(11) ?
C22' N9' C23' . . 116.1(13) ?
O1' C21' N9' . . 123.9(12) ?
O1' C21' H21B . . 118.0 ?
N9' C21' H21B . . 118.0 ?
N9' C22' H22D . . 109.5 ?
N9' C22' H22E . . 109.5 ?
H22D C22' H22E . . 109.5 ?
N9' C22' H22F . . 109.5 ?
H22D C22' H22F . . 109.5 ?
H22E C22' H22F . . 109.5 ?
N9' C23' H23D . . 109.5 ?
N9' C23' H23E . . 109.5 ?
H23D C23' H23E . . 109.5 ?
N9' C23' H23F . . 109.5 ?
H23D C23' H23F . . 109.5 ?
H23E C23' H23F . . 109.5 ?

loop_
_geom_bond_atom_site_label_1
_geom_bond_atom_site_label_2
_geom_bond_site_symmetry_2
_geom_bond_distance
_geom_bond_publ_flag
Ni1 N5 . 2.076(3) ?
Ni1 N6 2 2.091(3) ?
Ni1 N2 . 2.122(3) ?
Ni1 N4 . 2.127(3) ?
Ni1 N1 . 2.156(3) ?
Ni1 N3 . 2.161(3) ?
Ni2 C17 . 1.852(3) ?
Ni2 C19 . 1.861(4) ?
Ni2 C18 . 1.863(3) ?
Ni2 C20 . 1.879(4) ?
O1W H11 . 0.84 ?
O1W H12 . 0.84 ?
N1 C1 . 1.473(4) ?
N1 C14 . 1.507(4) ?
N1 H1 . 0.88(3) ?
N2 C2 . 1.481(4) ?
N2 C3 . 1.490(4) ?
N2 H2 . 0.88(3) ?
N3 C9 . 1.467(4) ?
N3 C6 . 1.489(4) ?
N3 H3 . 0.87(3) ?
N4 C10 . 1.482(4) ?
N4 C11 . 1.483(4) ?
N4 H4 . 0.88(3) ?
N5 C17 . 1.154(4) ?
N6 C18 . 1.142(4) ?
N6 Ni1 2_545 2.091(3) ?
N7 C19 . 1.144(5) ?
N8 C20 . 1.144(5) ?
C1 C2 . 1.504(5) ?
C1 H1A . 0.9900 ?
C1 H1B . 0.9900 ?
C2 H2A . 0.9900 ?
C2 H2B . 0.9900 ?
C3 C5 . 1.526(5) ?
C3 C4 . 1.537(5) ?
C3 H3A . 1.0000 ?
C4 H4A . 0.9800 ?
C4 H4B . 0.9800 ?
C4 H4C . 0.9800 ?
C5 C6 . 1.532(5) ?
C5 H5A . 0.9900 ?
C5 H5B . 0.9900 ?
C6 C7 . 1.519(5) ?
C6 C8 . 1.534(5) ?
C7 H7A . 0.9800 ?
C7 H7B . 0.9800 ?
C7 H7C . 0.9800 ?
C8 H8A . 0.9800 ?
C8 H8B . 0.9800 ?
C8 H8C . 0.9800 ?
C9 C10 . 1.510(5) ?
C9 H9A . 0.9900 ?
C9 H9B . 0.9900 ?
C10 H10A . 0.9900 ?
C10 H10B . 0.9900 ?
C11 C13 . 1.519(5) ?
C11 C12 . 1.533(5) ?
C11 H11A . 1.0000 ?
C12 H12A . 0.9800 ?
C12 H12B . 0.9800 ?
C12 H12C . 0.9800 ?
C13 C14 . 1.540(5) ?
C13 H13A . 0.9900 ?
C13 H13B . 0.9900 ?
C14 C15 . 1.523(5) ?
C14 C16 . 1.529(5) ?
C15 H15A . 0.9800 ?
C15 H15B . 0.9800 ?
C15 H15C . 0.9800 ?
C16 H16A . 0.9800 ?
C16 H16B . 0.9800 ?
C16 H16C . 0.9800 ?
O1 C21 . 1.233(7) ?
N9 C21 . 1.318(7) ?
N9 C23 . 1.440(7) ?
N9 C22 . 1.450(8) ?
C21 H21 . 0.9500 ?
C22 H22A . 0.9800 ?
C22 H22B . 0.9800 ?
C22 H22C . 0.9800 ?
C23 H23A . 0.9800 ?
C23 H23B . 0.9800 ?
C23 H23C . 0.9800 ?
O1' C21' . 1.228(9) ?
N9' C21' . 1.331(14) ?
N9' C22' . 1.422(9) ?
N9' C23' . 1.461(9) ?
C21' H21B . 0.9500 ?
C22' H22D . 0.9800 ?
C22' H22E . 0.9800 ?
C22' H22F . 0.9800 ?
C23' H23D . 0.9800 ?
C23' H23E . 0.9800 ?
C23' H23F . 0.9800 ?

loop_
_geom_hbond_atom_site_label_D
_geom_hbond_atom_site_label_H
_geom_hbond_atom_site_label_A
_geom_hbond_site_symmetry_A
_geom_hbond_distance_DH
_geom_hbond_distance_HA
_geom_hbond_distance_DA
_geom_hbond_angle_DHA
_geom_hbond_publ_flag
O1w H11 N7 . 0.84 2.01 2.825(8) 163 yes
N1 H1 N6 2 0.88(3) 2.49(3) 2.854(4) 105(3) yes
N2 H2 O1 . 0.88(3) 2.46(2) 3.278(7) 156(3) yes
N2 H2 O1' . 0.88(3) 2.05(2) 2.880(10) 158(3) yes
N3 H3 N5 . 0.87(3) 2.48(3) 2.843(4) 106(3) yes
N4 H4 O1 . 0.88(3) 2.08(2) 2.927(8) 162(3) yes
N4 H4 O1' . 0.88(3) 2.30(2) 3.140(10) 160(3) yes

loop_
_geom_torsion_atom_site_label_1
_geom_torsion_atom_site_label_2
_geom_torsion_atom_site_label_3
_geom_torsion_atom_site_label_4
_geom_torsion_site_symmetry_1
_geom_torsion_site_symmetry_2
_geom_torsion_site_symmetry_3
_geom_torsion_site_symmetry_4
_geom_torsion
_geom_torsion_publ_flag
N5 Ni1 N1 C1 . . . . -173.4(2) ?
N6 Ni1 N1 C1 2 . . . 100.8(2) ?
N2 Ni1 N1 C1 . . . . 12.0(2) ?
N4 Ni1 N1 C1 . . . . -85.8(2) ?
N3 Ni1 N1 C1 . . . . -39.3(5) ?
N5 Ni1 N1 C14 . . . . -42.2(3) ?
N6 Ni1 N1 C14 2 . . . -128.0(2) ?
N2 Ni1 N1 C14 . . . . 143.3(2) ?
N4 Ni1 N1 C14 . . . . 45.4(2) ?
N3 Ni1 N1 C14 . . . . 92.0(5) ?
N5 Ni1 N2 C2 . . . . -134.8(5) ?
N6 Ni1 N2 C2 2 . . . -67.6(2) ?
N4 Ni1 N2 C2 . . . . 102.6(2) ?
N1 Ni1 N2 C2 . . . . 17.0(2) ?
N3 Ni1 N2 C2 . . . . -173.8(2) ?
N5 Ni1 N2 C3 . . . . -10.2(7) ?
N6 Ni1 N2 C3 2 . . . 57.1(2) ?
N4 Ni1 N2 C3 . . . . -132.7(2) ?
N1 Ni1 N2 C3 . . . . 141.7(2) ?
N3 Ni1 N2 C3 . . . . -49.1(2) ?
N5 Ni1 N3 C9 . . . . 102.4(2) ?
N6 Ni1 N3 C9 2 . . . -171.9(2) ?
N2 Ni1 N3 C9 . . . . -84.7(2) ?
N4 Ni1 N3 C9 . . . . 13.1(2) ?
N1 Ni1 N3 C9 . . . . -33.6(5) ?
N5 Ni1 N3 C6 . . . . -127.3(2) ?
N6 Ni1 N3 C6 2 . . . -41.6(2) ?
N2 Ni1 N3 C6 . . . . 45.6(2) ?
N4 Ni1 N3 C6 . . . . 143.4(2) ?
N1 Ni1 N3 C6 . . . . 96.7(5) ?
N5 Ni1 N4 C10 . . . . -68.0(2) ?
N6 Ni1 N4 C10 2 . . . -138.0(5) ?
N2 Ni1 N4 C10 . . . . 102.6(2) ?
N1 Ni1 N4 C10 . . . . -173.8(2) ?
N3 Ni1 N4 C10 . . . . 16.3(2) ?
N5 Ni1 N4 C11 . . . . 57.5(3) ?
N6 Ni1 N4 C11 2 . . . -12.5(7) ?
N2 Ni1 N4 C11 . . . . -131.9(3) ?
N1 Ni1 N4 C11 . . . . -48.2(3) ?
N3 Ni1 N4 C11 . . . . 141.9(3) ?
N6 Ni1 N5 C17 2 . . . -117.1(8) ?
N2 Ni1 N5 C17 . . . . -49.8(11) ?
N4 Ni1 N5 C17 . . . . 73.5(8) ?
N1 Ni1 N5 C17 . . . . 159.3(8) ?
N3 Ni1 N5 C17 . . . . -10.7(8) ?
C14 N1 C1 C2 . . . . -174.7(3) ?
Ni1 N1 C1 C2 . . . . -39.7(3) ?
C3 N2 C2 C1 . . . . -170.5(3) ?
Ni1 N2 C2 C1 . . . . -43.8(3) ?
N1 C1 C2 N2 . . . . 59.1(4) ?
C2 N2 C3 C5 . . . . -174.4(3) ?
Ni1 N2 C3 C5 . . . . 65.1(3) ?
C2 N2 C3 C4 . . . . -53.9(4) ?
Ni1 N2 C3 C4 . . . . -174.4(3) ?
N2 C3 C5 C6 . . . . -67.3(4) ?
C4 C3 C5 C6 . . . . 168.9(3) ?
C9 N3 C6 C7 . . . . -165.2(3) ?
Ni1 N3 C6 C7 . . . . 68.8(3) ?
C9 N3 C6 C5 . . . . 72.1(4) ?
Ni1 N3 C6 C5 . . . . -53.9(3) ?
C9 N3 C6 C8 . . . . -47.3(4) ?
Ni1 N3 C6 C8 . . . . -173.4(2) ?
C3 C5 C6 N3 . . . . 59.8(4) ?
C3 C5 C6 C7 . . . . -61.0(4) ?
C3 C5 C6 C8 . . . . -179.1(3) ?
C6 N3 C9 C10 . . . . -174.9(3) ?
Ni1 N3 C9 C10 . . . . -40.9(3) ?
C11 N4 C10 C9 . . . . -172.1(3) ?
Ni1 N4 C10 C9 . . . . -43.3(3) ?
N3 C9 C10 N4 . . . . 59.6(4) ?
C10 N4 C11 C13 . . . . -174.0(3) ?
Ni1 N4 C11 C13 . . . . 64.1(3) ?
C10 N4 C11 C12 . . . . -52.0(4) ?
Ni1 N4 C11 C12 . . . . -173.8(3) ?
N4 C11 C13 C14 . . . . -67.8(4) ?
C12 C11 C13 C14 . . . . 168.0(3) ?
C1 N1 C14 C15 . . . . -167.1(3) ?
Ni1 N1 C14 C15 . . . . 66.0(3) ?
C1 N1 C14 C16 . . . . -48.6(4) ?
Ni1 N1 C14 C16 . . . . -175.5(2) ?
C1 N1 C14 C13 . . . . 71.8(4) ?
Ni1 N1 C14 C13 . . . . -55.1(3) ?
C11 C13 C14 N1 . . . . 61.6(4) ?
C11 C13 C14 C15 . . . . -57.6(4) ?
C11 C13 C14 C16 . . . . -177.0(3) ?
C23 N9 C21 O1 . . . . 179.4(4) ?
C22 N9 C21 O1 . . . . 0.2(4) ?
C22' N9' C21' O1' . . . . 0.4(4) ?
C23' N9' C21' O1' . . . . 180.0(3) ?
